data_4108596
loop_
_publ_author_name
'Andrei V. Palii'
'Oleg S. Reu'
'Sergei M. Ostrovsky'
'Sophia I. Klokishner'
'Boris S. Tsukerblat'
'Zhong-Ming Sun'
'Jiang-Gao Mao'
'Andrey V. Prosvirin'
'Han-Hua Zhao'
'Kim R. Dunbar'

_publ_section_title
;
 A Highly Anisotropic Cobalt(II)-Based Single-Chain Magnet: Exploration of
 Spin Canting in an Antiferromagnetic Array
;
_journal_name_full 'Journal of the American Chemical Society'
_journal_page_first 14729
_journal_page_last 14738
_journal_paper_doi 10.1021/ja8050052
_journal_volume 130
_journal_year 2008
_chemical_formula_sum 'C10 H17 Co N O7 P2'
_chemical_formula_weight 384.12
_chemical_name_systematic
;
 ?
;
_space_group_IT_number 14
_symmetry_cell_setting monoclinic
_symmetry_space_group_name_Hall '-P 2ybc'
_symmetry_space_group_name_H-M 'P 1 21/c 1'
_atom_sites_solution_hydrogens geom
_atom_sites_solution_primary direct
_atom_sites_solution_secondary difmap
_audit_creation_method SHELXL-97
_cell_angle_alpha 90.00
_cell_angle_beta 110.621(3)
_cell_angle_gamma 90.00
_cell_formula_units_Z 4
_cell_length_a 8.3540(13)
_cell_length_b 29.211(4)
_cell_length_c 6.2171(9)
_cell_measurement_temperature 293(2)
_cell_volume 1419.9(4)
_computing_structure_refinement 'SHELXL-97 (Sheldrick, 1997)'
_computing_structure_solution 'SHELXS-97 (Sheldrick, 1990)'
_diffrn_ambient_temperature 293(2)
_diffrn_measured_fraction_theta_full 0.983
_diffrn_measured_fraction_theta_max 0.983
_diffrn_measurement_device_type 'Siemens Smart CCD'
_diffrn_measurement_method 'narrow frame method'
_diffrn_radiation_monochromator graphite
_diffrn_radiation_source 'fine-focus sealed tube'
_diffrn_radiation_type MoK\a
_diffrn_radiation_wavelength 0.71073
_diffrn_reflns_av_R_equivalents 0.0694
_diffrn_reflns_av_sigmaI/netI 0.1287
_diffrn_reflns_limit_h_max 6
_diffrn_reflns_limit_h_min -9
_diffrn_reflns_limit_k_max 26
_diffrn_reflns_limit_k_min -34
_diffrn_reflns_limit_l_max 7
_diffrn_reflns_limit_l_min -7
_diffrn_reflns_number 4276
_diffrn_reflns_theta_full 25.03
_diffrn_reflns_theta_max 25.03
_diffrn_reflns_theta_min 2.61
_diffrn_standards_decay_% &lt;1.0%
_exptl_absorpt_coefficient_mu 1.466
_exptl_absorpt_correction_T_max 1.000
_exptl_absorpt_correction_T_min 0.736
_exptl_absorpt_correction_type multi-scan
_exptl_crystal_colour pink
_exptl_crystal_density_diffrn 1.797
_exptl_crystal_description brick
_exptl_crystal_F_000 788
_exptl_crystal_size_max 0.20
_exptl_crystal_size_mid 0.14
_exptl_crystal_size_min 0.10
_refine_diff_density_max 0.636
_refine_diff_density_min -0.671
_refine_diff_density_rms 0.147
_refine_ls_extinction_method none
_refine_ls_goodness_of_fit_ref 1.060
_refine_ls_hydrogen_treatment constr
_refine_ls_matrix_type full
_refine_ls_number_parameters 190
_refine_ls_number_reflns 2466
_refine_ls_number_restraints 0
_refine_ls_restrained_S_all 1.060
_refine_ls_R_factor_all 0.1381
_refine_ls_R_factor_gt 0.0699
_refine_ls_shift/su_max 0.000
_refine_ls_shift/su_mean 0.000
_refine_ls_structure_factor_coef Fsqd
_refine_ls_weighting_details
;
calc w=3D1/[\s^2^(Fo^2^)+(0.0000P)^2^+10.3960P] where
P=3D(Fo^2^+2Fc^2^)/3'
;
_refine_ls_weighting_scheme calc
_refine_ls_wR_factor_gt 0.1073
_refine_ls_wR_factor_ref 0.1320
_reflns_number_gt 1519
_reflns_number_total 2466
_reflns_threshold_expression &gt;2sigma(I)
_cod_data_source_file ja8050052_si_001.cif
_cod_data_source_block 1
_cod_original_cell_volume 1420.0(4)
_cod_database_code 4108596

loop_
_symmetry_equiv_pos_as_xyz
'x, y, z'
'-x, y+1/2, -z+1/2'
'-x, -y, -z'
'x, -y-1/2, z-1/2'

loop_
_atom_site_label
_atom_site_type_symbol
_atom_site_fract_x
_atom_site_fract_y
_atom_site_fract_z
_atom_site_U_iso_or_equiv
_atom_site_adp_type
_atom_site_occupancy
_atom_site_symmetry_multiplicity
_atom_site_calc_flag
_atom_site_refinement_flags
Co1 Co 0.40157(13) 0.71335(4) -0.16813(18) 0.0159(3) Uani 1 1 d .
P1 P 0.0151(2) 0.69329(7) -0.3847(3) 0.0182(5) Uani 1 1 d .
P2 P 0.4245(2) 0.67966(7) 0.3160(3) 0.0156(5) Uani 1 1 d .
N1 N 0.2955(7) 0.6439(2) -0.1160(10) 0.0167(15) Uani 1 1 d .
C1 C 0.1340(14) 0.4267(3) 0.007(2) 0.079(4) Uani 1 1 d .
H1A H 0.0710 0.4141 -0.1416 0.118 Uiso 1 1 calc R
H1B H 0.0586 0.4313 0.0908 0.118 Uiso 1 1 calc R
H1C H 0.2237 0.4060 0.0896 0.118 Uiso 1 1 calc R
C2 C 0.2105(12) 0.4719(3) -0.023(2) 0.048(3) Uani 1 1 d .
C3 C 0.1809(11) 0.4900(3) -0.241(2) 0.048(3) Uani 1 1 d .
H3A H 0.1158 0.4735 -0.3700 0.057 Uiso 1 1 calc R
C4 C 0.2461(11) 0.5319(3) -0.2692(17) 0.038(2) Uani 1 1 d .
H4A H 0.2232 0.5431 -0.4171 0.045 Uiso 1 1 calc R
C5 C 0.3444(10) 0.5579(3) -0.0845(14) 0.022(2) Uani 1 1 d .
C6 C 0.3776(12) 0.5398(3) 0.1360(17) 0.038(2) Uani 1 1 d .
H6A H 0.4453 0.5560 0.2648 0.046 Uiso 1 1 calc R
C7 C 0.3094(12) 0.4979(3) 0.1617(18) 0.039(2) Uani 1 1 d .
H7A H 0.3308 0.4868 0.3094 0.047 Uiso 1 1 calc R
C8 C 0.4135(10) 0.6045(2) -0.1115(13) 0.0205(19) Uani 1 1 d .
H8A H 0.5208 0.6093 0.0144 0.025 Uiso 1 1 calc R
H8B H 0.4377 0.6049 -0.2530 0.025 Uiso 1 1 calc R
C9 C 0.2605(9) 0.6481(3) 0.1007(13) 0.0191(19) Uani 1 1 d .
H9A H 0.2519 0.6177 0.1589 0.023 Uiso 1 1 calc R
H9B H 0.1516 0.6634 0.0695 0.023 Uiso 1 1 calc R
C10 C 0.1321(9) 0.6393(3) -0.3164(13) 0.023(2) Uani 1 1 d .
H10A H 0.0609 0.6163 -0.2819 0.028 Uiso 1 1 calc R
H10B H 0.1574 0.6290 -0.4493 0.028 Uiso 1 1 calc R
O1W O 0.6625(6) 0.69685(18) -0.0582(9) 0.0271(14) Uani 1 1 d .
H1WA H 0.6956 0.6878 0.0805 0.041 Uiso 1 1 d R
H1WB H 0.6766 0.6755 -0.1429 0.041 Uiso 1 1 d R
O11 O -0.0305(6) 0.70098(17) -0.6513(8) 0.0229(13) Uani 1 1 d .
H11A H 0.0251 0.7226 -0.6720 0.034 Uiso 1 1 calc R
O12 O -0.1487(6) 0.68854(19) -0.3395(9) 0.0275(14) Uani 1 1 d .
O13 O 0.1380(6) 0.73030(17) -0.2516(8) 0.0194(12) Uani 1 1 d .
O21 O 0.5861(6) 0.64827(17) 0.3830(9) 0.0240(13) Uani 1 1 d .
H21A H 0.6685 0.6620 0.4716 0.036 Uiso 1 1 calc R
O22 O 0.3665(6) 0.68814(17) 0.5133(8) 0.0215(13) Uani 1 1 d .
O23 O 0.4521(6) 0.72314(16) 0.1966(8) 0.0177(13) Uani 1 1 d .

loop_
_atom_site_aniso_label
_atom_site_aniso_U_11
_atom_site_aniso_U_22
_atom_site_aniso_U_33
_atom_site_aniso_U_23
_atom_site_aniso_U_13
_atom_site_aniso_U_12
Co1 0.0137(5) 0.0213(6) 0.0127(5) -0.0006(5) 0.0045(4) -0.0011(5)
P1 0.0141(11) 0.0265(13) 0.0124(11) -0.0023(10) 0.0027(9) -0.0018(10)
P2 0.0155(11) 0.0194(12) 0.0103(10) -0.0015(9) 0.0026(9) -0.0006(9)
N1 0.014(3) 0.028(4) 0.009(3) -0.002(3) 0.004(3) 0.001(3)
C1 0.052(8) 0.043(7) 0.137(13) 0.020(8) 0.029(8) -0.013(6)
C2 0.031(6) 0.028(6) 0.095(10) 0.019(6) 0.035(6) 0.001(5)
C3 0.027(6) 0.028(6) 0.071(8) -0.006(6) -0.004(5) -0.001(5)
C4 0.038(6) 0.023(6) 0.042(6) 0.003(5) 0.002(5) 0.001(5)
C5 0.016(4) 0.025(5) 0.025(5) 0.003(4) 0.005(4) 0.003(4)
C6 0.038(6) 0.032(6) 0.046(6) 0.001(5) 0.016(5) 0.002(5)
C7 0.044(6) 0.033(6) 0.049(6) 0.012(5) 0.027(5) 0.006(5)
C8 0.021(5) 0.020(5) 0.018(5) -0.005(4) 0.005(4) -0.002(4)
C9 0.013(4) 0.023(5) 0.020(5) -0.001(4) 0.004(4) -0.001(4)
C10 0.020(5) 0.032(5) 0.012(4) -0.009(4) 0.000(4) -0.005(4)
O1W 0.020(3) 0.045(4) 0.015(3) -0.001(3) 0.004(2) 0.012(3)
O11 0.024(3) 0.025(3) 0.016(3) 0.006(2) 0.002(2) -0.005(2)
O12 0.019(3) 0.039(4) 0.028(3) -0.004(3) 0.014(3) -0.006(3)
O13 0.012(3) 0.027(3) 0.018(3) -0.005(3) 0.003(2) -0.001(2)
O21 0.014(3) 0.026(3) 0.027(3) -0.004(3) 0.001(3) 0.002(2)
O22 0.026(3) 0.028(3) 0.013(3) -0.003(3) 0.011(2) -0.004(3)
O23 0.021(3) 0.017(3) 0.016(3) -0.002(2) 0.007(2) -0.004(2)

loop_
_atom_type_symbol
_atom_type_description
_atom_type_scat_dispersion_real
_atom_type_scat_dispersion_imag
_atom_type_scat_source
C C 0.0033 0.0016 'International Tables Vol C Tables 4.2.6.8 and 6.1.1.4'
H H 0.0000 0.0000 'International Tables Vol C Tables 4.2.6.8 and 6.1.1.4'
N N 0.0061 0.0033 'International Tables Vol C Tables 4.2.6.8 and 6.1.1.4'
O O 0.0106 0.0060 'International Tables Vol C Tables 4.2.6.8 and 6.1.1.4'
P P 0.1023 0.0942 'International Tables Vol C Tables 4.2.6.8 and 6.1.1.4'
Co Co 0.3494 0.9721 'International Tables Vol C Tables 4.2.6.8 and 6.1.1.4'

loop_
_geom_angle_atom_site_label_1
_geom_angle_atom_site_label_2
_geom_angle_atom_site_label_3
_geom_angle
_geom_angle_site_symmetry_1
_geom_angle_site_symmetry_3
O22 Co1 O1W 90.6(2) 1_554 .
O22 Co1 O13 93.7(2) 1_554 .
O1W Co1 O13 175.4(2) . .
O22 Co1 O23 84.94(19) 1_554 4_575
O1W Co1 O23 90.1(2) . 4_575
O13 Co1 O23 91.88(19) . 4_575
O22 Co1 O23 166.18(19) 1_554 .
O1W Co1 O23 83.83(19) . .
O13 Co1 O23 91.59(19) . .
O23 Co1 O23 107.64(13) 4_575 .
O22 Co1 N1 83.5(2) 1_554 .
O1W Co1 N1 99.2(2) . .
O13 Co1 N1 79.7(2) . .
O23 Co1 N1 165.2(2) 4_575 .
O23 Co1 N1 84.92(19) . .
O12 P1 O13 116.8(3) . .
O12 P1 O11 108.1(3) . .
O13 P1 O11 109.7(3) . .
O12 P1 C10 109.0(4) . .
O13 P1 C10 106.5(3) . .
O11 P1 C10 106.2(3) . .
O22 P2 O23 114.2(3) . .
O22 P2 O21 112.3(3) . .
O23 P2 O21 110.7(3) . .
O22 P2 C9 108.4(3) . .
O23 P2 C9 105.7(3) . .
O21 P2 C9 104.9(3) . .
C9 N1 C10 110.5(6) . .
C9 N1 C8 112.5(6) . .
C10 N1 C8 110.2(6) . .
C9 N1 Co1 105.4(4) . .
C10 N1 Co1 104.4(4) . .
C8 N1 Co1 113.4(4) . .
C2 C1 H1A 109.5 . .
C2 C1 H1B 109.5 . .
H1A C1 H1B 109.5 . .
C2 C1 H1C 109.5 . .
H1A C1 H1C 109.5 . .
H1B C1 H1C 109.5 . .
C7 C2 C3 116.6(9) . .
C7 C2 C1 122.4(11) . .
C3 C2 C1 121.0(11) . .
C4 C3 C2 121.3(10) . .
C4 C3 H3A 119.3 . .
C2 C3 H3A 119.3 . .
C3 C4 C5 121.9(9) . .
C3 C4 H4A 119.0 . .
C5 C4 H4A 119.0 . .
C4 C5 C6 117.5(8) . .
C4 C5 C8 122.8(8) . .
C6 C5 C8 119.7(8) . .
C7 C6 C5 119.9(9) . .
C7 C6 H6A 120.0 . .
C5 C6 H6A 120.0 . .
C6 C7 C2 122.8(9) . .
C6 C7 H7A 118.6 . .
C2 C7 H7A 118.6 . .
N1 C8 C5 114.6(6) . .
N1 C8 H8A 108.6 . .
C5 C8 H8A 108.6 . .
N1 C8 H8B 108.6 . .
C5 C8 H8B 108.6 . .
H8A C8 H8B 107.6 . .
N1 C9 P2 112.2(5) . .
N1 C9 H9A 109.2 . .
P2 C9 H9A 109.2 . .
N1 C9 H9B 109.2 . .
P2 C9 H9B 109.2 . .
H9A C9 H9B 107.9 . .
N1 C10 P1 111.9(5) . .
N1 C10 H10A 109.2 . .
P1 C10 H10A 109.2 . .
N1 C10 H10B 109.2 . .
P1 C10 H10B 109.2 . .
H10A C10 H10B 107.9 . .
Co1 O1W H1WA 109.4 . .
Co1 O1W H1WB 108.7 . .
H1WA O1W H1WB 109.5 . .
P1 O11 H11A 109.5 . .
P1 O13 Co1 114.1(3) . .
P2 O21 H21A 109.5 . .
P2 O22 Co1 152.2(3) . 1_556
P2 O23 Co1 116.4(3) . 4_576
P2 O23 Co1 112.9(3) . .
Co1 O23 Co1 122.1(2) 4_576 .

loop_
_geom_bond_atom_site_label_1
_geom_bond_atom_site_label_2
_geom_bond_distance
_geom_bond_site_symmetry_2
Co1 O22 2.036(5) 1_554
Co1 O1W 2.098(5) .
Co1 O13 2.135(5) .
Co1 O23 2.139(5) 4_575
Co1 O23 2.175(5) .
Co1 N1 2.282(6) .
P1 O12 1.497(5) .
P1 O13 1.520(5) .
P1 O11 1.580(5) .
P1 C10 1.826(8) .
P2 O22 1.489(5) .
P2 O23 1.529(5) .
P2 O21 1.562(5) .
P2 C9 1.796(7) .
N1 C9 1.481(9) .
N1 C10 1.495(9) .
N1 C8 1.508(9) .
C1 C2 1.504(12) .
C1 H1A 0.9600 .
C1 H1B 0.9600 .
C1 H1C 0.9600 .
C2 C7 1.383(14) .
C2 C3 1.394(14) .
C3 C4 1.376(12) .
C3 H3A 0.9300 .
C4 C5 1.380(11) .
C4 H4A 0.9300 .
C5 C6 1.403(12) .
C5 C8 1.512(10) .
C6 C7 1.382(12) .
C6 H6A 0.9300 .
C7 H7A 0.9300 .
C8 H8A 0.9700 .
C8 H8B 0.9700 .
C9 H9A 0.9700 .
C9 H9B 0.9700 .
C10 H10A 0.9700 .
C10 H10B 0.9700 .
O1W H1WA 0.8500 .
O1W H1WB 0.8499 .
O11 H11A 0.8200 .
O21 H21A 0.8200 .
O22 Co1 2.036(5) 1_556
O23 Co1 2.139(5) 4_576

loop_
_geom_hbond_atom_site_label_D
_geom_hbond_atom_site_label_H
_geom_hbond_atom_site_label_A
_geom_hbond_distance_DH
_geom_hbond_distance_HA
_geom_hbond_distance_DA
_geom_hbond_angle_DHA
_geom_hbond_site_symmetry_A
O1W H1WA O11 0.85 2.34 2.902(7) 123.9 1_656
O21 H21A O12 0.82 1.75 2.565(7) 176.6 1_656
O1W H1WB O12 0.85 2.24 2.748(7) 118.2 1_655
O11 H11A O13 0.82 1.83 2.649(7) 173.8 4_575
